data_8102222
loop_
_publ_author_name
'Wefelscheid, Ulrike K.'
'Br\"udgam, Irene'
'Hartl, Hans'
'Rei\&sig, Hans-Ulrich'

_publ_section_title
;
Crystal structure of (8S*,9S*,13S*,14R*,17S*)-estra-1(10),2,4,6-tetraene-
14,17-diol monohydrate, C~18~H~22~O~2~ &#x00B7; H~2~O
;
_journal_issue 4
_journal_name_full 'Zeitschrift f\"ur Kristallographie - New Crystal Structures'
_journal_page_first 467
_journal_page_last 468
_journal_volume 222
_journal_year 2007
_chemical_formula_structural 'C18H22O2 &#x00B7; H2O'
_chemical_formula_sum 'C18 H24 O3'
_chemical_formula_weight 288.38
_chemical_melting_point 441.0(10)
_chemical_name_systematic
; 
(8S*,9S*,13S*,14R*,17S*)-estra-1(10),2,4,6-tetraene-14,17-diol monohydrate
;
_space_group_IT_number 29
_symmetry_cell_setting orthorhombic
_symmetry_space_group_name_Hall 'P 2c -2ac'
_symmetry_space_group_name_H-M 'P c a 21'
_atom_sites_solution_hydrogens geom
_atom_sites_solution_primary direct
_atom_sites_solution_secondary difmap
_audit_creation_method SHELXL-97
_cell_angle_alpha 90.00
_cell_angle_beta 90.00
_cell_angle_gamma 90.00
_cell_formula_units_Z 4
_cell_length_a 11.9945(19)
_cell_length_b 17.309(3)
_cell_length_c 7.4999(12)
_cell_measurement_reflns_used 1024
_cell_measurement_temperature 173(2)
_cell_measurement_theta_max 28.36
_cell_measurement_theta_min 3.41
_cell_volume 1557.1(4)
_computing_cell_refinement 'BRUKER SMART'
_computing_data_collection 'BRUKER SMART'
_computing_data_reduction 'BRUKER SAINT'
_computing_structure_refinement 'SHELXL-97 (Sheldrick, 1997)'
_computing_structure_solution 'SHELXS-97 (Sheldrick, 1990)'
_diffrn_ambient_temperature 173(2)
_diffrn_measured_fraction_theta_full 0.994
_diffrn_measured_fraction_theta_max 0.994
_diffrn_measurement_device_type 'Bruker SMART CCD'
_diffrn_measurement_method 'phi/omega, \d\w = 0.3&#x00B0;'
_diffrn_radiation_monochromator graphite
_diffrn_radiation_source 'fine-focus sealed tube'
_diffrn_radiation_type MoK\a
_diffrn_radiation_wavelength 0.71073
_diffrn_reflns_av_R_equivalents 0.0314
_diffrn_reflns_av_sigmaI/netI 0.0374
_diffrn_reflns_limit_h_max 14
_diffrn_reflns_limit_h_min -17
_diffrn_reflns_limit_k_max 24
_diffrn_reflns_limit_k_min -21
_diffrn_reflns_limit_l_max 10
_diffrn_reflns_limit_l_min -10
_diffrn_reflns_number 17353
_diffrn_reflns_theta_full 30.59
_diffrn_reflns_theta_max 30.59
_diffrn_reflns_theta_min 2.07
_diffrn_standards_interval_time '5 sec/frame'
_exptl_absorpt_coefficient_mu 0.073
_exptl_absorpt_correction_type none
_exptl_crystal_colour colorless
_exptl_crystal_density_diffrn 1.153
_exptl_crystal_density_method 'not measured'
_exptl_crystal_description prism
_exptl_crystal_F_000 584
_exptl_crystal_size_max .6
_exptl_crystal_size_mid .3
_exptl_crystal_size_min .1
_refine_diff_density_max 0.271
_refine_diff_density_min -0.163
_refine_diff_density_rms 0.044
_refine_ls_abs_structure_details 'Flack H D (1983), Acta Cryst. A39, 876-881'
_refine_ls_abs_structure_Flack -0.3(9)
_refine_ls_extinction_coef 0.0000(14)
_refine_ls_extinction_expression Fc^*^=kFc[1+0.001xFc^2^\l^3^/sin(2\q)]^-1/4^
_refine_ls_extinction_method SHELXL
_refine_ls_goodness_of_fit_ref 0.979
_refine_ls_hydrogen_treatment mixed
_refine_ls_matrix_type full
_refine_ls_number_parameters 202
_refine_ls_number_reflns 4725
_refine_ls_number_restraints 1
_refine_ls_restrained_S_all 0.979
_refine_ls_R_factor_all 0.0608
_refine_ls_R_factor_gt 0.0438
_refine_ls_shift/su_max 4.579
_refine_ls_shift/su_mean 0.023
_refine_ls_structure_factor_coef Fsqd
_refine_ls_weighting_details 'calc w=1/[\s^2^(Fo^2^)+(0.0672P)^2^+0.0000P] where P=(Fo^2^+2Fc^2^)/3'
_refine_ls_weighting_scheme calc
_refine_ls_wR_factor_gt 0.1014
_refine_ls_wR_factor_ref 0.1096
_reflns_number_gt 3691
_reflns_number_total 4725
_reflns_threshold_expression >2sigma(I)
_cod_data_source_file 1267-2158.cff
_cod_data_source_block org3wef
_cod_depositor_comments
;
The following automatic conversions were performed:

'_chemical_melting_point' value '440 - 442K' was changed to
'441.0(10)' - the average value was taken and precision was
estimated.

Automatic conversion script
Id: cif_fix_values 1646 2011-03-28 12:23:43Z adriana 
;
_cod_original_sg_symbol_H-M Pca21
_cod_database_code 8102222

loop_
_symmetry_equiv_pos_as_xyz
'x, y, z'
'-x, -y, z+1/2'
'x+1/2, -y, z'
'-x+1/2, y, z+1/2'

loop_
_atom_site_label
_atom_site_type_symbol
_atom_site_fract_x
_atom_site_fract_y
_atom_site_fract_z
_atom_site_U_iso_or_equiv
_atom_site_adp_type
_atom_site_occupancy
_atom_site_symmetry_multiplicity
_atom_site_Wyckoff_symbol
_atom_site_calc_flag
_atom_site_refinement_flags
_atom_site_disorder_assembly
_atom_site_disorder_group
O1 O 0.33930(9) 0.13777(6) 0.08574(13) 0.0296(2) Uani 1 4 a d . . .
H1 H 0.3306 0.1099 0.1763 0.044 Uiso 1 4 a calc R . .
O2 O 0.67651(9) 0.05636(6) 0.13245(15) 0.0349(3) Uani 1 4 a d . . .
H2 H 0.6834 0.0328 0.0352 0.052 Uiso 1 4 a calc R . .
C1 C 0.63044(16) 0.39270(9) 0.2264(3) 0.0433(4) Uani 1 4 a d . . .
H1A H 0.6915 0.3804 0.1509 0.052 Uiso 1 4 a calc R . .
C2 C 0.6486(2) 0.43673(9) 0.3797(3) 0.0564(6) Uani 1 4 a d . . .
H2A H 0.7214 0.4547 0.4072 0.068 Uiso 1 4 a calc R . .
C3 C 0.5604(2) 0.45420(10) 0.4914(3) 0.0643(7) Uani 1 4 a d . . .
H3 H 0.5729 0.4837 0.5963 0.077 Uiso 1 4 a calc R . .
C4 C 0.4547(2) 0.42906(10) 0.4509(3) 0.0521(5) Uani 1 4 a d . . .
H4 H 0.3946 0.4416 0.5281 0.063 Uiso 1 4 a calc R . .
C5 C 0.43462(15) 0.38529(8) 0.2977(2) 0.0374(4) Uani 1 4 a d . . .
C6 C 0.32305(15) 0.35751(9) 0.2554(2) 0.0366(4) Uani 1 4 a d . . .
H6 H 0.2608 0.3797 0.3146 0.044 Uiso 1 4 a calc R . .
C7 C 0.30613(13) 0.30203(9) 0.1362(2) 0.0321(3) Uani 1 4 a d . . .
H7 H 0.2323 0.2843 0.1159 0.038 Uiso 1 4 a calc R . .
C8 C 0.40040(11) 0.26638(8) 0.03236(19) 0.0257(3) Uani 1 4 a d . . .
H8 H 0.3709 0.2558 -0.0899 0.031 Uiso 1 4 a calc R . .
C9 C 0.49703(12) 0.32460(8) 0.0097(2) 0.0285(3) Uani 1 4 a d . . .
H9 H 0.4695 0.3650 -0.0749 0.034 Uiso 1 4 a calc R . .
C10 C 0.52467(13) 0.36671(8) 0.1828(2) 0.0315(3) Uani 1 4 a d . . .
C11 C 0.59623(13) 0.28549(8) -0.0828(2) 0.0326(3) Uani 1 4 a d . . .
H11A H 0.5755 0.2730 -0.2073 0.039 Uiso 1 4 a calc R . .
H11B H 0.6598 0.3219 -0.0863 0.039 Uiso 1 4 a calc R . .
C12 C 0.63231(12) 0.21168(8) 0.0118(2) 0.0291(3) Uani 1 4 a d . . .
H12A H 0.6556 0.2243 0.1350 0.035 Uiso 1 4 a calc R . .
H12B H 0.6974 0.1893 -0.0510 0.035 Uiso 1 4 a calc R . .
C13 C 0.53766(11) 0.15144(7) 0.01774(18) 0.0238(3) Uani 1 4 a d . . .
C14 C 0.43482(11) 0.18749(7) 0.11135(18) 0.0228(3) Uani 1 4 a d . . .
C15 C 0.46660(12) 0.18754(8) 0.31092(18) 0.0251(3) Uani 1 4 a d . . .
H15A H 0.3993 0.1818 0.3863 0.030 Uiso 1 4 a calc R . .
H15B H 0.5046 0.2363 0.3433 0.030 Uiso 1 4 a calc R . .
C16 C 0.54580(12) 0.11785(8) 0.33615(19) 0.0268(3) Uani 1 4 a d . . .
H16A H 0.6171 0.1346 0.3904 0.032 Uiso 1 4 a calc R . .
H16B H 0.5112 0.0784 0.4140 0.032 Uiso 1 4 a calc R . .
C17 C 0.56532(12) 0.08532(8) 0.14814(19) 0.0271(3) Uani 1 4 a d . . .
H17 H 0.5119 0.0419 0.1273 0.033 Uiso 1 4 a calc R . .
C18 C 0.51459(13) 0.12030(9) -0.1698(2) 0.0309(3) Uani 1 4 a d . . .
H18A H 0.5846 0.1030 -0.2239 0.046 Uiso 1 4 a calc R . .
H18B H 0.4818 0.1613 -0.2431 0.046 Uiso 1 4 a calc R . .
H18C H 0.4626 0.0767 -0.1623 0.046 Uiso 1 4 a calc R . .
O1W O 0.77416(9) 0.95719(6) 0.36000(15) 0.0291(2) Uani 1 4 a d . . .
H1W H 0.7361(18) 0.9283(10) 0.414(3) 0.041(5) Uiso 1 4 a d . . .
H2W H 0.7299(18) 0.9893(11) 0.302(3) 0.055(6) Uiso 1 4 a d . . .

loop_
_atom_site_aniso_label
_atom_site_aniso_U_11
_atom_site_aniso_U_22
_atom_site_aniso_U_33
_atom_site_aniso_U_23
_atom_site_aniso_U_13
_atom_site_aniso_U_12
O1 0.0361(5) 0.0281(5) 0.0245(5) 0.0026(4) -0.0017(4) -0.0078(4)
O2 0.0426(6) 0.0313(5) 0.0307(5) -0.0040(5) -0.0026(5) 0.0141(5)
C1 0.0554(11) 0.0208(7) 0.0538(11) 0.0060(7) -0.0111(8) 0.0009(7)
C2 0.0751(13) 0.0229(8) 0.0712(15) -0.0023(9) -0.0341(12) 0.0002(8)
C3 0.1097(18) 0.0248(8) 0.0583(13) -0.0147(9) -0.0327(13) 0.0185(10)
C4 0.0879(15) 0.0286(8) 0.0399(10) -0.0080(7) -0.0088(9) 0.0198(9)
C5 0.0620(10) 0.0185(6) 0.0316(8) 0.0007(6) -0.0011(7) 0.0125(7)
C6 0.0492(9) 0.0281(8) 0.0326(8) 0.0059(6) 0.0102(7) 0.0130(6)
C7 0.0358(8) 0.0299(7) 0.0305(7) 0.0084(6) 0.0043(6) 0.0067(6)
C8 0.0317(7) 0.0243(6) 0.0210(6) 0.0036(5) 0.0004(5) 0.0035(5)
C9 0.0375(8) 0.0215(6) 0.0265(7) 0.0053(6) 0.0018(6) 0.0015(6)
C10 0.0463(9) 0.0159(6) 0.0324(8) 0.0053(5) -0.0028(7) 0.0034(6)
C11 0.0375(8) 0.0282(7) 0.0321(8) 0.0055(6) 0.0088(6) -0.0012(6)
C12 0.0301(7) 0.0272(7) 0.0300(7) 0.0004(6) 0.0041(6) 0.0019(5)
C13 0.0312(7) 0.0205(6) 0.0196(6) -0.0008(5) 0.0003(5) 0.0015(5)
C14 0.0288(7) 0.0192(6) 0.0203(6) 0.0016(5) 0.0001(5) -0.0004(5)
C15 0.0357(7) 0.0201(6) 0.0194(6) 0.0001(5) -0.0008(5) -0.0001(5)
C16 0.0358(7) 0.0236(6) 0.0209(6) 0.0017(5) -0.0031(5) 0.0029(5)
C17 0.0370(8) 0.0201(6) 0.0243(7) -0.0004(5) -0.0025(6) 0.0034(5)
C18 0.0408(8) 0.0304(7) 0.0215(6) -0.0034(6) 0.0007(6) 0.0043(6)
O1W 0.0332(5) 0.0265(5) 0.0275(5) 0.0014(4) 0.0015(4) 0.0008(4)

loop_
_atom_type_symbol
_atom_type_description
_atom_type_scat_dispersion_real
_atom_type_scat_dispersion_imag
_atom_type_scat_source
C C 0.0033 0.0016 'International Tables Vol C Tables 4.2.6.8 and 6.1.1.4'
H H 0.0000 0.0000 'International Tables Vol C Tables 4.2.6.8 and 6.1.1.4'
O O 0.0106 0.0060 'International Tables Vol C Tables 4.2.6.8 and 6.1.1.4'

loop_
_geom_angle_atom_site_label_1
_geom_angle_atom_site_label_2
_geom_angle_atom_site_label_3
_geom_angle
_geom_angle_site_symmetry_1
_geom_angle_site_symmetry_3
_geom_angle_publ_flag
C10 C1 C2 121.0(2) . . ?
C3 C2 C1 119.93(19) . . ?
C4 C3 C2 120.2(2) . . ?
C3 C4 C5 120.8(2) . . ?
C4 C5 C10 119.41(17) . . ?
C4 C5 C6 121.11(17) . . ?
C10 C5 C6 119.48(14) . . ?
C7 C6 C5 121.73(15) . . ?
C6 C7 C8 122.01(15) . . ?
C7 C8 C14 111.39(12) . . ?
C7 C8 C9 110.68(12) . . ?
C14 C8 C9 114.72(11) . . ?
C10 C9 C11 115.28(13) . . ?
C10 C9 C8 112.39(12) . . ?
C11 C9 C8 110.10(11) . . ?
C1 C10 C5 118.70(16) . . ?
C1 C10 C9 123.73(15) . . ?
C5 C10 C9 117.37(14) . . ?
C12 C11 C9 112.30(12) . . ?
C11 C12 C13 111.80(12) . . ?
C18 C13 C17 111.12(11) . . ?
C18 C13 C12 110.14(11) . . ?
C17 C13 C12 111.22(11) . . ?
C18 C13 C14 114.44(11) . . ?
C17 C13 C14 100.53(11) . . ?
C12 C13 C14 109.06(11) . . ?
O1 C14 C15 108.95(11) . . ?
O1 C14 C8 105.28(10) . . ?
C15 C14 C8 115.91(11) . . ?
O1 C14 C13 109.31(11) . . ?
C15 C14 C13 104.05(11) . . ?
C8 C14 C13 113.25(11) . . ?
C14 C15 C16 105.64(11) . . ?
C17 C16 C15 105.49(11) . . ?
O2 C17 C16 110.26(11) . . ?
O2 C17 C13 114.14(12) . . ?
C16 C17 C13 106.11(10) . . ?

loop_
_geom_bond_atom_site_label_1
_geom_bond_atom_site_label_2
_geom_bond_distance
_geom_bond_site_symmetry_2
_geom_bond_publ_flag
O1 C14 1.4458(17) . ?
O2 C17 1.4296(17) . ?
C1 C10 1.385(2) . ?
C1 C2 1.396(3) . ?
C2 C3 1.383(4) . ?
C3 C4 1.374(3) . ?
C4 C5 1.397(3) . ?
C5 C10 1.419(2) . ?
C5 C6 1.457(3) . ?
C6 C7 1.327(2) . ?
C7 C8 1.505(2) . ?
C8 C14 1.5448(18) . ?
C8 C9 1.545(2) . ?
C9 C10 1.525(2) . ?
C9 C11 1.535(2) . ?
C11 C12 1.524(2) . ?
C12 C13 1.5422(19) . ?
C13 C18 1.531(2) . ?
C13 C17 1.5415(19) . ?
C13 C14 1.5504(19) . ?
C14 C15 1.5445(19) . ?
C15 C16 1.5471(19) . ?
C16 C17 1.536(2) . ?

loop_
_geom_hbond_atom_site_label_D
_geom_hbond_atom_site_label_H
_geom_hbond_atom_site_label_A
_geom_hbond_distance_DH
_geom_hbond_distance_HA
_geom_hbond_distance_DA
_geom_hbond_angle_DHA
_geom_hbond_site_symmetry_A
O1 H1 O1W 0.84 1.92 2.7465(15) 165.8 3_465
O2 H2 O1W 0.84 1.92 2.7334(15) 161.8 4_644
O1W H1W O1 0.79(2) 1.94(2) 2.7239(16) 169(2) 2_665
O1W H2W O2 0.88(2) 1.84(2) 2.6890(16) 161(2) 1_565

loop_
_geom_torsion_atom_site_label_1
_geom_torsion_atom_site_label_2
_geom_torsion_atom_site_label_3
_geom_torsion_atom_site_label_4
_geom_torsion
_geom_torsion_site_symmetry_1
_geom_torsion_site_symmetry_2
_geom_torsion_site_symmetry_3
_geom_torsion_site_symmetry_4
_geom_torsion_publ_flag
C10 C1 C2 C3 0.7(3) . . . . ?
C1 C2 C3 C4 -0.7(3) . . . . ?
C2 C3 C4 C5 0.4(3) . . . . ?
C3 C4 C5 C10 0.0(3) . . . . ?
C3 C4 C5 C6 179.12(17) . . . . ?
C4 C5 C6 C7 -164.14(16) . . . . ?
C10 C5 C6 C7 15.0(2) . . . . ?
C5 C6 C7 C8 -2.4(2) . . . . ?
C6 C7 C8 C14 100.76(16) . . . . ?
C6 C7 C8 C9 -28.14(19) . . . . ?
C7 C8 C9 C10 45.39(16) . . . . ?
C14 C8 C9 C10 -81.69(14) . . . . ?
C7 C8 C9 C11 175.37(12) . . . . ?
C14 C8 C9 C11 48.29(16) . . . . ?
C2 C1 C10 C5 -0.4(2) . . . . ?
C2 C1 C10 C9 174.38(14) . . . . ?
C4 C5 C10 C1 0.0(2) . . . . ?
C6 C5 C10 C1 -179.12(14) . . . . ?
C4 C5 C10 C9 -175.08(14) . . . . ?
C6 C5 C10 C9 5.8(2) . . . . ?
C11 C9 C10 C1 22.0(2) . . . . ?
C8 C9 C10 C1 149.30(14) . . . . ?
C11 C9 C10 C5 -163.15(12) . . . . ?
C8 C9 C10 C5 -35.87(17) . . . . ?
C10 C9 C11 C12 74.80(16) . . . . ?
C8 C9 C11 C12 -53.63(17) . . . . ?
C9 C11 C12 C13 60.24(17) . . . . ?
C11 C12 C13 C18 69.05(15) . . . . ?
C11 C12 C13 C17 -167.30(12) . . . . ?
C11 C12 C13 C14 -57.33(16) . . . . ?
C7 C8 C14 O1 65.07(15) . . . . ?
C9 C8 C14 O1 -168.22(11) . . . . ?
C7 C8 C14 C15 -55.39(16) . . . . ?
C9 C8 C14 C15 71.32(15) . . . . ?
C7 C8 C14 C13 -175.55(12) . . . . ?
C9 C8 C14 C13 -48.84(16) . . . . ?
C18 C13 C14 O1 44.61(15) . . . . ?
C17 C13 C14 O1 -74.53(12) . . . . ?
C12 C13 C14 O1 168.48(10) . . . . ?
C18 C13 C14 C15 160.87(11) . . . . ?
C17 C13 C14 C15 41.73(13) . . . . ?
C12 C13 C14 C15 -75.26(13) . . . . ?
C18 C13 C14 C8 -72.41(15) . . . . ?
C17 C13 C14 C8 168.44(11) . . . . ?
C12 C13 C14 C8 51.45(15) . . . . ?
O1 C14 C15 C16 86.93(12) . . . . ?
C8 C14 C15 C16 -154.61(11) . . . . ?
C13 C14 C15 C16 -29.58(14) . . . . ?
C14 C15 C16 C17 5.26(14) . . . . ?
C15 C16 C17 O2 145.35(11) . . . . ?
C15 C16 C17 C13 21.28(14) . . . . ?
C18 C13 C17 O2 77.95(15) . . . . ?
C12 C13 C17 O2 -45.14(15) . . . . ?
C14 C13 C17 O2 -160.52(11) . . . . ?
C18 C13 C17 C16 -160.43(12) . . . . ?
C12 C13 C17 C16 76.48(13) . . . . ?
C14 C13 C17 C16 -38.90(13) . . . . ?
